data_7040836
loop_
_publ_author_name
'Wu, Qi'
'Liu, Hongming'
'Kang, Lei'
'Lin, Zheshuai'
'Meng, Xianggao'
'Chen, Xingguo'
'Qin, Jingui'

_publ_section_title
;
 Rb2SeOCl4&#x00B7;H2O: a polar material among the alkali metal selenite
 halides with a strong SHG response.
;
_journal_issue 44
_journal_name_full 'Dalton transactions (Cambridge, England : 2003)'
_journal_page_first 17723
_journal_page_last 17728
_journal_paper_doi 10.1039/c6dt02608g
_journal_volume 45
_journal_year 2016
_chemical_formula_sum 'Cl4 H2 O2 Rb2 Se'
_chemical_formula_weight 425.72
_chemical_name_systematic
; 
 ? 
;
_space_group_IT_number 36
_symmetry_cell_setting orthorhombic
_symmetry_space_group_name_Hall 'C 2c -2'
_symmetry_space_group_name_H-M 'C m c 21'
_atom_sites_solution_hydrogens geom
_atom_sites_solution_primary direct
_atom_sites_solution_secondary difmap
_audit_creation_method SHELXL-97
_audit_update_record
;
2016-06-12 deposited with the CCDC.
2016-10-10 downloaded from the CCDC.
;
_cell_angle_alpha 90.00
_cell_angle_beta 90.00
_cell_angle_gamma 90.00
_cell_formula_units_Z 4
_cell_length_a 10.342(3)
_cell_length_b 10.124(3)
_cell_length_c 9.158(3)
_cell_measurement_reflns_used 1033
_cell_measurement_temperature 296(2)
_cell_measurement_theta_max 28.08
_cell_measurement_theta_min 2.82
_cell_volume 958.9(5)
_computing_cell_refinement 'Bruker SMART'
_computing_data_collection 'Bruker SMART'
_computing_data_reduction 'Bruker SAINT'
_computing_molecular_graphics 'Bruker SHELXTL'
_computing_publication_material 'Bruker SHELXTL'
_computing_structure_refinement 'SHELXL-97 (Sheldrick, 2008)'
_computing_structure_solution 'SHELXS-97 (Sheldrick, 2008)'
_diffrn_ambient_temperature 296(2)
_diffrn_measured_fraction_theta_full 0.985
_diffrn_measured_fraction_theta_max 0.985
_diffrn_measurement_device_type 'CCD area detector'
_diffrn_measurement_method 'phi and omega scans'
_diffrn_radiation_monochromator graphite
_diffrn_radiation_source 'fine-focus sealed tube'
_diffrn_radiation_type MoK\a
_diffrn_radiation_wavelength 0.71073
_diffrn_reflns_av_R_equivalents 0.0435
_diffrn_reflns_av_sigmaI/netI 0.0573
_diffrn_reflns_limit_h_max 12
_diffrn_reflns_limit_h_min -11
_diffrn_reflns_limit_k_max 12
_diffrn_reflns_limit_k_min -11
_diffrn_reflns_limit_l_max 10
_diffrn_reflns_limit_l_min -11
_diffrn_reflns_number 2391
_diffrn_reflns_theta_full 26.00
_diffrn_reflns_theta_max 26.00
_diffrn_reflns_theta_min 2.82
_exptl_absorpt_coefficient_mu 15.055
_exptl_absorpt_correction_T_max 0.3144
_exptl_absorpt_correction_T_min 0.3144
_exptl_absorpt_correction_type none
_exptl_crystal_density_diffrn 2.949
_exptl_crystal_density_method 'not measured'
_exptl_crystal_description needle-like
_exptl_crystal_F_000 776
_exptl_crystal_size_max 0.10
_exptl_crystal_size_mid 0.10
_exptl_crystal_size_min 0.10
_refine_diff_density_max 0.758
_refine_diff_density_min -0.990
_refine_diff_density_rms 0.207
_refine_ls_abs_structure_details 'Flack H D (1983), Acta Cryst. A39, 876-881'
_refine_ls_abs_structure_Flack -0.009(19)
_refine_ls_extinction_method none
_refine_ls_goodness_of_fit_ref 1.068
_refine_ls_hydrogen_treatment mixed
_refine_ls_matrix_type full
_refine_ls_number_parameters 49
_refine_ls_number_reflns 931
_refine_ls_number_restraints 1
_refine_ls_restrained_S_all 1.068
_refine_ls_R_factor_all 0.0396
_refine_ls_R_factor_gt 0.0324
_refine_ls_shift/su_max 0.000
_refine_ls_shift/su_mean 0.000
_refine_ls_structure_factor_coef Fsqd
_refine_ls_weighting_details 'calc w=1/[\s^2^(Fo^2^)+(0.0282P)^2^+0.0000P] where P=(Fo^2^+2Fc^2^)/3'
_refine_ls_weighting_scheme calc
_refine_ls_wR_factor_gt 0.0754
_refine_ls_wR_factor_ref 0.0781
_reflns_number_gt 817
_reflns_number_total 931
_reflns_threshold_expression >2sigma(I)
_cod_data_source_file c6dt02608g2.cif
_cod_data_source_block 1
_cod_depositor_comments
;
The following automatic conversions were performed:

'_symmetry_cell_setting' value 'Orthorhombic' changed to
'orthorhombic' according to
/usr/data/users/saulius/crontab/automatic-downloads/rss-feeds/RSC/lib/dictionaries/cif_core.dic
dictionary named 'cif_core.dic' version 2.4.2 from 2011-04-26.

Automatic conversion script
Id: cif_fix_values 4268 2015-11-12 08:31:59Z antanas 

 Adding full bibliography for 7040836.cif.
;
_cod_original_sg_symbol_H-M Cmc2(1)
_cod_original_formula_sum 'H2 Cl4 O2 Rb2 Se'
_cod_database_code 7040836

loop_
_symmetry_equiv_pos_as_xyz
'x, y, z'
'-x, -y, z+1/2'
'x, -y, z+1/2'
'-x, y, z'
'x+1/2, y+1/2, z'
'-x+1/2, -y+1/2, z+1/2'
'x+1/2, -y+1/2, z+1/2'
'-x+1/2, y+1/2, z'

loop_
_atom_site_label
_atom_site_type_symbol
_atom_site_fract_x
_atom_site_fract_y
_atom_site_fract_z
_atom_site_U_iso_or_equiv
_atom_site_adp_type
_atom_site_occupancy
_atom_site_symmetry_multiplicity
_atom_site_calc_flag
_atom_site_refinement_flags
Cl1 Cl 1.0000 0.7662(2) 0.7504(4) 0.0321(6) Uani 1 2 d S
Cl2 Cl 1.0000 0.7517(2) 0.3331(4) 0.0329(6) Uani 1 2 d S
Cl3 Cl 0.76132(18) 0.99670(18) 0.2893(2) 0.0341(5) Uani 1 1 d .
O1 O 0.5000 0.9615(7) 0.5396(12) 0.055(2) Uani 1 2 d S
H1A H 0.5000 1.0100 0.4639 0.083 Uiso 1 2 d SR
H1B H 0.5000 1.0090 0.6162 0.083 Uiso 1 2 d SR
O2 O 0.5000 0.5387(7) 0.5861(7) 0.0318(18) Uani 1 2 d S
Rb1 Rb 0.71804(8) 0.75825(6) 0.53825(6) 0.0358(2) Uani 1 1 d .
Se1 Se 0.5000 0.50999(10) 0.76061(15) 0.0212(2) Uani 1 2 d S

loop_
_atom_site_aniso_label
_atom_site_aniso_U_11
_atom_site_aniso_U_22
_atom_site_aniso_U_33
_atom_site_aniso_U_23
_atom_site_aniso_U_13
_atom_site_aniso_U_12
Cl1 0.0341(18) 0.0262(11) 0.0359(15) -0.0009(14) 0.000 0.000
Cl2 0.038(2) 0.0277(11) 0.0328(17) 0.0023(11) 0.000 0.000
Cl3 0.0269(10) 0.0317(8) 0.0437(12) 0.0050(7) -0.0005(7) 0.0001(12)
O1 0.063(6) 0.054(4) 0.050(6) 0.008(5) 0.000 0.000
O2 0.035(5) 0.036(4) 0.025(4) 0.003(3) 0.000 0.000
Rb1 0.0388(4) 0.0388(4) 0.0298(4) 0.0015(4) 0.0004(4) -0.0059(4)
Se1 0.0214(5) 0.0205(4) 0.0216(4) -0.0018(5) 0.000 0.000

loop_
_atom_type_symbol
_atom_type_description
_atom_type_scat_dispersion_real
_atom_type_scat_dispersion_imag
_atom_type_scat_source
O O 0.0106 0.0060 'International Tables Vol C Tables 4.2.6.8 and 6.1.1.4'
H H 0.0000 0.0000 'International Tables Vol C Tables 4.2.6.8 and 6.1.1.4'
Cl Cl 0.1484 0.1585 'International Tables Vol C Tables 4.2.6.8 and 6.1.1.4'
Se Se -0.0929 2.2259 'International Tables Vol C Tables 4.2.6.8 and 6.1.1.4'
Rb Rb -0.9393 2.9676 'International Tables Vol C Tables 4.2.6.8 and 6.1.1.4'

loop_
_geom_angle_atom_site_label_1
_geom_angle_atom_site_label_2
_geom_angle_atom_site_label_3
_geom_angle
_geom_angle_site_symmetry_1
_geom_angle_site_symmetry_3
Se1 Cl1 Rb1 92.43(8) 5 7_565
Se1 Cl1 Rb1 92.43(8) 5 6_665
Rb1 Cl1 Rb1 80.84(9) 7_565 6_665
Se1 Cl1 Rb1 92.52(6) 5 .
Rb1 Cl1 Rb1 163.33(9) 7_565 .
Rb1 Cl1 Rb1 83.05(3) 6_665 .
Se1 Cl1 Rb1 92.52(6) 5 4_755
Rb1 Cl1 Rb1 83.05(3) 7_565 4_755
Rb1 Cl1 Rb1 163.33(9) 6_665 4_755
Rb1 Cl1 Rb1 112.61(11) . 4_755
Se1 Cl2 Rb1 97.20(6) 6_664 4_755
Se1 Cl2 Rb1 97.20(6) 6_664 .
Rb1 Cl2 Rb1 114.38(10) 4_755 .
Se1 Cl2 Rb1 79.87(8) 6_664 6_664
Rb1 Cl2 Rb1 162.65(9) 4_755 6_664
Rb1 Cl2 Rb1 82.96(3) . 6_664
Se1 Cl2 Rb1 79.87(8) 6_664 7_564
Rb1 Cl2 Rb1 82.96(3) 4_755 7_564
Rb1 Cl2 Rb1 162.65(9) . 7_564
Rb1 Cl2 Rb1 79.69(8) 6_664 7_564
Se1 Cl3 Rb1 100.67(7) 6_664 .
Se1 Cl3 Rb1 94.53(7) 6_664 3_574
Rb1 Cl3 Rb1 164.77(7) . 3_574
Se1 Cl3 Rb1 81.27(6) 6_664 6_664
Rb1 Cl3 Rb1 85.58(5) . 6_664
Rb1 Cl3 Rb1 95.89(6) 3_574 6_664
Se1 Cl3 Rb1 91.65(7) 6_664 8_655
Rb1 Cl3 Rb1 96.31(6) . 8_655
Rb1 Cl3 Rb1 84.08(5) 3_574 8_655
Rb1 Cl3 Rb1 172.90(7) 6_664 8_655
Rb1 O1 Rb1 95.2(2) . 4_655
Rb1 O1 H1A 112.7 . .
Rb1 O1 H1A 112.7 4_655 .
Rb1 O1 H1B 112.6 . .
Rb1 O1 H1B 112.6 4_655 .
H1A O1 H1B 110.2 . .
Se1 O2 Rb1 105.0(2) . .
Se1 O2 Rb1 105.0(2) . 4_655
Rb1 O2 Rb1 89.75(17) . 4_655
O1 Rb1 O2 86.95(14) . .
O1 Rb1 Cl3 67.42(16) . .
O2 Rb1 Cl3 133.52(11) . .
O1 Rb1 Cl3 66.67(18) . 3_575
O2 Rb1 Cl3 120.37(13) . 3_575
Cl3 Rb1 Cl3 85.25(3) . 3_575
O1 Rb1 Cl3 123.03(17) . 6_665
O2 Rb1 Cl3 55.54(10) . 6_665
Cl3 Rb1 Cl3 168.67(3) . 6_665
Cl3 Rb1 Cl3 94.96(6) 3_575 6_665
O1 Rb1 Cl2 129.49(17) . .
O2 Rb1 Cl2 130.85(12) . .
Cl3 Rb1 Cl2 62.16(5) . .
Cl3 Rb1 Cl2 105.57(6) 3_575 .
Cl3 Rb1 Cl2 107.07(6) 6_665 .
O1 Rb1 Cl1 64.7(2) . 6_664
O2 Rb1 Cl1 66.23(11) . 6_664
Cl3 Rb1 Cl1 67.80(5) . 6_664
Cl3 Rb1 Cl1 130.36(5) 3_575 6_664
Cl3 Rb1 Cl1 119.34(5) 6_665 6_664
Cl2 Rb1 Cl1 97.65(8) . 6_664
O1 Rb1 Cl3 123.89(19) . 8_645
O2 Rb1 Cl3 66.83(12) . 8_645
Cl3 Rb1 Cl3 95.37(6) . 8_645
Cl3 Rb1 Cl3 168.77(3) 3_575 8_645
Cl3 Rb1 Cl3 82.23(3) 6_665 8_645
Cl2 Rb1 Cl3 65.27(5) . 8_645
Cl1 Rb1 Cl3 59.47(5) 6_664 8_645
O1 Rb1 Cl1 126.64(18) . .
O2 Rb1 Cl1 121.80(12) . .
Cl3 Rb1 Cl1 104.45(6) . .
Cl3 Rb1 Cl1 60.04(5) 3_575 .
Cl3 Rb1 Cl1 66.29(5) 6_665 .
Cl2 Rb1 Cl1 66.50(6) . .
Cl1 Rb1 Cl1 164.00(10) 6_664 .
Cl3 Rb1 Cl1 109.13(5) 8_645 .
O1 Rb1 Cl2 62.79(19) . 6_665
O2 Rb1 Cl2 54.74(13) . 6_665
Cl3 Rb1 Cl2 128.93(5) . 6_665
Cl3 Rb1 Cl2 65.67(5) 3_575 6_665
Cl3 Rb1 Cl2 60.58(5) 6_665 6_665
Cl2 Rb1 Cl2 162.45(9) . 6_665
Cl1 Rb1 Cl2 99.44(5) 6_664 6_665
Cl3 Rb1 Cl2 121.13(5) 8_645 6_665
Cl1 Rb1 Cl2 96.23(8) . 6_665
O1 Rb1 Se1 90.28(13) . .
O2 Rb1 Se1 23.44(12) . .
Cl3 Rb1 Se1 152.50(4) . .
Cl3 Rb1 Se1 100.98(5) 3_575 .
Cl3 Rb1 Se1 38.50(3) 6_665 .
Cl2 Rb1 Se1 138.43(5) . .
Cl1 Rb1 Se1 88.58(5) 6_664 .
Cl3 Rb1 Se1 83.63(5) 8_645 .
Cl1 Rb1 Se1 101.78(5) . .
Cl2 Rb1 Se1 38.65(5) 6_665 .
O1 Rb1 Rb1 42.38(10) . 4_655
O2 Rb1 Rb1 45.13(9) . 4_655
Cl3 Rb1 Rb1 97.68(3) . 4_655
Cl3 Rb1 Rb1 97.54(3) 3_575 4_655
Cl3 Rb1 Rb1 93.53(3) 6_665 4_655
Cl2 Rb1 Rb1 147.19(5) . 4_655
Cl1 Rb1 Rb1 49.58(5) 6_664 4_655
Cl3 Rb1 Rb1 93.50(3) 8_645 4_655
Cl1 Rb1 Rb1 146.30(6) . 4_655
Cl2 Rb1 Rb1 50.15(4) 6_665 4_655
Se1 Rb1 Rb1 55.119(17) . 4_655
O2 Se1 Cl1 98.2(3) . 5_445
O2 Se1 Cl3 96.25(6) . 6_665
Cl1 Se1 Cl3 88.67(5) 5_445 6_665
O2 Se1 Cl3 96.25(6) . 7_465
Cl1 Se1 Cl3 88.67(5) 5_445 7_465
Cl3 Se1 Cl3 167.46(12) 6_665 7_465
O2 Se1 Cl2 95.1(3) . 6_665
Cl1 Se1 Cl2 166.79(16) 5_445 6_665
Cl3 Se1 Cl2 89.90(5) 6_665 6_665
Cl3 Se1 Cl2 89.90(5) 7_465 6_665
O2 Se1 Rb1 51.51(17) . .
Cl1 Se1 Rb1 128.12(7) 5_445 .
Cl3 Se1 Rb1 60.23(6) 6_665 .
Cl3 Se1 Rb1 129.82(6) 7_465 .
Cl2 Se1 Rb1 61.48(7) 6_665 .
O2 Se1 Rb1 51.51(17) . 4_655
Cl1 Se1 Rb1 128.12(7) 5_445 4_655
Cl3 Se1 Rb1 129.82(6) 6_665 4_655
Cl3 Se1 Rb1 60.23(6) 7_465 4_655
Cl2 Se1 Rb1 61.48(7) 6_665 4_655
Rb1 Se1 Rb1 69.76(3) . 4_655

loop_
_geom_bond_atom_site_label_1
_geom_bond_atom_site_label_2
_geom_bond_distance
_geom_bond_site_symmetry_2
Cl1 Se1 2.470(2) 5
Cl1 Rb1 3.478(3) 7_565
Cl1 Rb1 3.478(3) 6_665
Cl1 Rb1 3.505(2) .
Cl1 Rb1 3.505(2) 4_755
Cl2 Se1 2.502(3) 6_664
Cl2 Rb1 3.470(2) 4_755
Cl2 Rb1 3.470(2) .
Cl2 Rb1 3.519(3) 6_664
Cl2 Rb1 3.519(3) 7_564
Cl3 Se1 2.483(2) 6_664
Cl3 Rb1 3.350(2) .
Cl3 Rb1 3.412(2) 3_574
Cl3 Rb1 3.463(2) 6_664
Cl3 Rb1 3.501(2) 8_655
O1 Rb1 3.053(5) .
O1 Rb1 3.053(5) 4_655
O1 H1A 0.8500 .
O1 H1B 0.8500 .
O2 Se1 1.624(7) .
O2 Rb1 3.196(5) .
O2 Rb1 3.196(5) 4_655
Rb1 Cl3 3.412(2) 3_575
Rb1 Cl3 3.463(2) 6_665
Rb1 Cl1 3.478(3) 6_664
Rb1 Cl3 3.501(2) 8_645
Rb1 Cl2 3.519(3) 6_665
Rb1 Se1 3.9433(14) .
Rb1 Rb1 4.510(2) 4_655
Se1 Cl1 2.470(2) 5_445
Se1 Cl3 2.483(2) 6_665
Se1 Cl3 2.483(2) 7_465
Se1 Cl2 2.502(3) 6_665
Se1 Rb1 3.9433(14) 4_655

loop_
_geom_torsion_atom_site_label_1
_geom_torsion_atom_site_label_2
_geom_torsion_atom_site_label_3
_geom_torsion_atom_site_label_4
_geom_torsion
_geom_torsion_site_symmetry_1
_geom_torsion_site_symmetry_4
Rb1 O1 Rb1 O2 -8.1(3) 4_655 .
Rb1 O1 Rb1 Cl3 132.1(3) 4_655 .
Rb1 O1 Rb1 Cl3 -133.2(3) 4_655 3_575
Rb1 O1 Rb1 Cl3 -52.9(3) 4_655 6_665
Rb1 O1 Rb1 Cl2 135.45(13) 4_655 .
Rb1 O1 Rb1 Cl1 56.9(2) 4_655 6_664
Rb1 O1 Rb1 Cl3 51.2(3) 4_655 8_645
Rb1 O1 Rb1 Cl1 -136.32(14) 4_655 .
Rb1 O1 Rb1 Cl2 -59.64(18) 4_655 6_665
Rb1 O1 Rb1 Se1 -31.4(2) 4_655 .
Se1 O2 Rb1 O1 -97.8(3) . .
Rb1 O2 Rb1 O1 7.7(2) 4_655 .
Se1 O2 Rb1 Cl3 -152.26(14) . .
Rb1 O2 Rb1 Cl3 -46.7(2) 4_655 .
Se1 O2 Rb1 Cl3 -37.2(2) . 3_575
Rb1 O2 Rb1 Cl3 68.35(16) 4_655 3_575
Se1 O2 Rb1 Cl3 36.53(16) . 6_665
Rb1 O2 Rb1 Cl3 142.1(2) 4_655 6_665
Se1 O2 Rb1 Cl2 119.5(2) . .
Rb1 O2 Rb1 Cl2 -134.99(10) 4_655 .
Se1 O2 Rb1 Cl1 -161.4(3) . 6_664
Rb1 O2 Rb1 Cl1 -55.85(11) 4_655 6_664
Se1 O2 Rb1 Cl3 133.2(2) . 8_645
Rb1 O2 Rb1 Cl3 -121.31(16) 4_655 8_645
Se1 O2 Rb1 Cl1 34.3(3) . .
Rb1 O2 Rb1 Cl1 139.83(8) 4_655 .
Se1 O2 Rb1 Cl2 -39.31(18) . 6_665
Rb1 O2 Rb1 Cl2 66.21(12) 4_655 6_665
Rb1 O2 Rb1 Se1 105.5(3) 4_655 .
Se1 O2 Rb1 Rb1 -105.5(3) . 4_655
Se1 Cl3 Rb1 O1 155.3(2) 6_664 .
Rb1 Cl3 Rb1 O1 -28.3(3) 3_574 .
Rb1 Cl3 Rb1 O1 -124.47(19) 6_664 .
Rb1 Cl3 Rb1 O1 62.39(18) 8_655 .
Se1 Cl3 Rb1 O2 -143.04(16) 6_664 .
Rb1 Cl3 Rb1 O2 33.4(3) 3_574 .
Rb1 Cl3 Rb1 O2 -62.79(16) 6_664 .
Rb1 Cl3 Rb1 O2 124.08(16) 8_655 .
Se1 Cl3 Rb1 Cl3 88.60(6) 6_664 3_575
Rb1 Cl3 Rb1 Cl3 -94.9(3) 3_574 3_575
Rb1 Cl3 Rb1 Cl3 168.84(3) 6_664 3_575
Rb1 Cl3 Rb1 Cl3 -4.29(6) 8_655 3_575
Se1 Cl3 Rb1 Cl3 -2.9(3) 6_664 6_665
Rb1 Cl3 Rb1 Cl3 173.53(19) 3_574 6_665
Rb1 Cl3 Rb1 Cl3 77.3(3) 6_664 6_665
Rb1 Cl3 Rb1 Cl3 -95.8(3) 8_655 6_665
Se1 Cl3 Rb1 Cl2 -21.80(8) 6_664 .
Rb1 Cl3 Rb1 Cl2 154.7(3) 3_574 .
Rb1 Cl3 Rb1 Cl2 58.44(6) 6_664 .
Rb1 Cl3 Rb1 Cl2 -114.69(7) 8_655 .
Se1 Cl3 Rb1 Cl1 -134.03(9) 6_664 6_664
Rb1 Cl3 Rb1 Cl1 42.4(3) 3_574 6_664
Rb1 Cl3 Rb1 Cl1 -53.78(5) 6_664 6_664
Rb1 Cl3 Rb1 Cl1 133.08(6) 8_655 6_664
Se1 Cl3 Rb1 Cl3 -80.15(7) 6_664 8_645
Rb1 Cl3 Rb1 Cl3 96.3(3) 3_574 8_645
Rb1 Cl3 Rb1 Cl3 0.097(12) 6_664 8_645
Rb1 Cl3 Rb1 Cl3 -173.04(7) 8_655 8_645
Se1 Cl3 Rb1 Cl1 31.21(8) 6_664 .
Rb1 Cl3 Rb1 Cl1 -152.3(3) 3_574 .
Rb1 Cl3 Rb1 Cl1 111.45(6) 6_664 .
Rb1 Cl3 Rb1 Cl1 -61.68(6) 8_655 .
Se1 Cl3 Rb1 Cl2 141.82(7) 6_664 6_665
Rb1 Cl3 Rb1 Cl2 -41.7(3) 3_574 6_665
Rb1 Cl3 Rb1 Cl2 -137.94(6) 6_664 6_665
Rb1 Cl3 Rb1 Cl2 48.93(8) 8_655 6_665
Se1 Cl3 Rb1 Se1 -166.67(7) 6_664 .
Rb1 Cl3 Rb1 Se1 9.8(3) 3_574 .
Rb1 Cl3 Rb1 Se1 -86.43(10) 6_664 .
Rb1 Cl3 Rb1 Se1 100.44(10) 8_655 .
Se1 Cl3 Rb1 Rb1 -174.42(6) 6_664 4_655
Rb1 Cl3 Rb1 Rb1 2.0(3) 3_574 4_655
Rb1 Cl3 Rb1 Rb1 -94.17(3) 6_664 4_655
Rb1 Cl3 Rb1 Rb1 92.69(4) 8_655 4_655
Se1 Cl2 Rb1 O1 17.9(3) 6_664 .
Rb1 Cl2 Rb1 O1 119.2(2) 4_755 .
Rb1 Cl2 Rb1 O1 -60.9(2) 6_664 .
Rb1 Cl2 Rb1 O1 -61.1(4) 7_564 .
Se1 Cl2 Rb1 O2 146.36(15) 6_664 .
Rb1 Cl2 Rb1 O2 -112.34(16) 4_755 .
Rb1 Cl2 Rb1 O2 67.55(16) 6_664 .
Rb1 Cl2 Rb1 O2 67.3(3) 7_564 .
Se1 Cl2 Rb1 Cl3 21.42(7) 6_664 .
Rb1 Cl2 Rb1 Cl3 122.72(9) 4_755 .
Rb1 Cl2 Rb1 Cl3 -57.38(6) 6_664 .
Rb1 Cl2 Rb1 Cl3 -57.6(3) 7_564 .
Se1 Cl2 Rb1 Cl3 -54.43(10) 6_664 3_575
Rb1 Cl2 Rb1 Cl3 46.87(8) 4_755 3_575
Rb1 Cl2 Rb1 Cl3 -133.23(6) 6_664 3_575
Rb1 Cl2 Rb1 Cl3 -133.5(3) 7_564 3_575
Se1 Cl2 Rb1 Cl3 -154.77(8) 6_664 6_665
Rb1 Cl2 Rb1 Cl3 -53.47(8) 4_755 6_665
Rb1 Cl2 Rb1 Cl3 126.43(5) 6_664 6_665
Rb1 Cl2 Rb1 Cl3 126.2(3) 7_564 6_665
Se1 Cl2 Rb1 Cl1 81.28(9) 6_664 6_664
Rb1 Cl2 Rb1 Cl1 -177.42(6) 4_755 6_664
Rb1 Cl2 Rb1 Cl1 2.47(6) 6_664 6_664
Rb1 Cl2 Rb1 Cl1 2.2(3) 7_564 6_664
Se1 Cl2 Rb1 Cl3 132.51(11) 6_664 8_645
Rb1 Cl2 Rb1 Cl3 -126.19(8) 4_755 8_645
Rb1 Cl2 Rb1 Cl3 53.71(5) 6_664 8_645
Rb1 Cl2 Rb1 Cl3 53.5(3) 7_564 8_645
Se1 Cl2 Rb1 Cl1 -101.08(10) 6_664 .
Rb1 Cl2 Rb1 Cl1 0.22(6) 4_755 .
Rb1 Cl2 Rb1 Cl1 -179.88(7) 6_664 .
Rb1 Cl2 Rb1 Cl1 179.9(3) 7_564 .
Se1 Cl2 Rb1 Cl2 -111.93(8) 6_664 6_665
Rb1 Cl2 Rb1 Cl2 -10.63(11) 4_755 6_665
Rb1 Cl2 Rb1 Cl2 169.26(9) 6_664 6_665
Rb1 Cl2 Rb1 Cl2 169.0(3) 7_564 6_665
Se1 Cl2 Rb1 Se1 177.82(6) 6_664 .
Rb1 Cl2 Rb1 Se1 -80.88(10) 4_755 .
Rb1 Cl2 Rb1 Se1 99.01(7) 6_664 .
Rb1 Cl2 Rb1 Se1 98.8(3) 7_564 .
Se1 Cl2 Rb1 Rb1 78.70(11) 6_664 4_655
Rb1 Cl2 Rb1 Rb1 180.0 4_755 4_655
Rb1 Cl2 Rb1 Rb1 -0.11(10) 6_664 4_655
Rb1 Cl2 Rb1 Rb1 -0.4(3) 7_564 4_655
Se1 Cl1 Rb1 O1 -29.2(2) 5 .
Rb1 Cl1 Rb1 O1 78.0(3) 7_565 .
Rb1 Cl1 Rb1 O1 63.0(2) 6_665 .
Rb1 Cl1 Rb1 O1 -123.0(2) 4_755 .
Se1 Cl1 Rb1 O2 -141.71(15) 5 .
Rb1 Cl1 Rb1 O2 -34.5(3) 7_565 .
Rb1 Cl1 Rb1 O2 -49.56(14) 6_665 .
Rb1 Cl1 Rb1 O2 124.51(14) 4_755 .
Se1 Cl1 Rb1 Cl3 43.21(10) 5 .
Rb1 Cl1 Rb1 Cl3 150.4(2) 7_565 .
Rb1 Cl1 Rb1 Cl3 135.35(5) 6_665 .
Rb1 Cl1 Rb1 Cl3 -50.58(7) 4_755 .
Se1 Cl1 Rb1 Cl3 -32.48(7) 5 3_575
Rb1 Cl1 Rb1 Cl3 74.7(2) 7_565 3_575
Rb1 Cl1 Rb1 Cl3 59.67(5) 6_665 3_575
Rb1 Cl1 Rb1 Cl3 -126.26(8) 4_755 3_575
Se1 Cl1 Rb1 Cl3 -143.71(11) 5 6_665
Rb1 Cl1 Rb1 Cl3 -36.5(2) 7_565 6_665
Rb1 Cl1 Rb1 Cl3 -51.57(5) 6_665 6_665
Rb1 Cl1 Rb1 Cl3 122.50(7) 4_755 6_665
Se1 Cl1 Rb1 Cl2 93.57(10) 5 .
Rb1 Cl1 Rb1 Cl2 -159.3(3) 7_565 .
Rb1 Cl1 Rb1 Cl2 -174.28(7) 6_665 .
Rb1 Cl1 Rb1 Cl2 -0.22(6) 4_755 .
Se1 Cl1 Rb1 Cl1 102.08(7) 5 6_664
Rb1 Cl1 Rb1 Cl1 -150.8(3) 7_565 6_664
Rb1 Cl1 Rb1 Cl1 -165.78(12) 6_665 6_664
Rb1 Cl1 Rb1 Cl1 8.29(13) 4_755 6_664
Se1 Cl1 Rb1 Cl3 144.26(8) 5 8_645
Rb1 Cl1 Rb1 Cl3 -108.6(2) 7_565 8_645
Rb1 Cl1 Rb1 Cl3 -123.59(5) 6_665 8_645
Rb1 Cl1 Rb1 Cl3 50.47(7) 4_755 8_645
Se1 Cl1 Rb1 Cl2 -89.71(10) 5 6_665
Rb1 Cl1 Rb1 Cl2 17.5(2) 7_565 6_665
Rb1 Cl1 Rb1 Cl2 2.44(6) 6_665 6_665
Rb1 Cl1 Rb1 Cl2 176.51(6) 4_755 6_665
Se1 Cl1 Rb1 Se1 -128.47(8) 5 .
Rb1 Cl1 Rb1 Se1 -21.3(2) 7_565 .
Rb1 Cl1 Rb1 Se1 -36.32(4) 6_665 .
Rb1 Cl1 Rb1 Se1 137.75(5) 4_755 .
Se1 Cl1 Rb1 Rb1 -86.21(10) 5 4_655
Rb1 Cl1 Rb1 Rb1 21.0(3) 7_565 4_655
Rb1 Cl1 Rb1 Rb1 5.93(8) 6_665 4_655
Rb1 Cl1 Rb1 Rb1 180.0 4_755 4_655
Rb1 O2 Se1 Cl1 -133.06(14) . 5_445
Rb1 O2 Se1 Cl1 133.06(14) 4_655 5_445
Rb1 O2 Se1 Cl3 -43.52(18) . 6_665
Rb1 O2 Se1 Cl3 -137.39(12) 4_655 6_665
Rb1 O2 Se1 Cl3 137.39(12) . 7_465
Rb1 O2 Se1 Cl3 43.52(18) 4_655 7_465
Rb1 O2 Se1 Cl2 46.94(14) . 6_665
Rb1 O2 Se1 Cl2 -46.94(14) 4_655 6_665
Rb1 O2 Se1 Rb1 -93.9(3) 4_655 .
Rb1 O2 Se1 Rb1 93.9(3) . 4_655
O1 Rb1 Se1 O2 81.7(3) . .
Cl3 Rb1 Se1 O2 47.0(2) . .
Cl3 Rb1 Se1 O2 147.9(2) 3_575 .
Cl3 Rb1 Se1 O2 -128.0(2) 6_665 .
Cl2 Rb1 Se1 O2 -83.0(2) . .
Cl1 Rb1 Se1 O2 17.0(2) 6_664 .
Cl3 Rb1 Se1 O2 -42.4(2) 8_645 .
Cl1 Rb1 Se1 O2 -150.7(2) . .
Cl2 Rb1 Se1 O2 124.1(2) 6_665 .
Rb1 Rb1 Se1 O2 56.3(2) 4_655 .
O1 Rb1 Se1 Cl1 148.5(2) . 5_445
O2 Rb1 Se1 Cl1 66.8(2) . 5_445
Cl3 Rb1 Se1 Cl1 113.80(12) . 5_445
Cl3 Rb1 Se1 Cl1 -145.25(10) 3_575 5_445
Cl3 Rb1 Se1 Cl1 -61.13(10) 6_665 5_445
Cl2 Rb1 Se1 Cl1 -16.13(10) . 5_445
Cl1 Rb1 Se1 Cl1 83.82(12) 6_664 5_445
Cl3 Rb1 Se1 Cl1 24.39(10) 8_645 5_445
Cl1 Rb1 Se1 Cl1 -83.88(8) . 5_445
Cl2 Rb1 Se1 Cl1 -169.10(13) 6_665 5_445
Rb1 Rb1 Se1 Cl1 123.17(10) 4_655 5_445
O1 Rb1 Se1 Cl3 -150.4(2) . 6_665
O2 Rb1 Se1 Cl3 128.0(2) . 6_665
Cl3 Rb1 Se1 Cl3 174.93(11) . 6_665
Cl3 Rb1 Se1 Cl3 -84.12(8) 3_575 6_665
Cl2 Rb1 Se1 Cl3 45.00(11) . 6_665
Cl1 Rb1 Se1 Cl3 144.95(7) 6_664 6_665
Cl3 Rb1 Se1 Cl3 85.52(6) 8_645 6_665
Cl1 Rb1 Se1 Cl3 -22.75(8) . 6_665
Cl2 Rb1 Se1 Cl3 -107.97(9) 6_665 6_665
Rb1 Rb1 Se1 Cl3 -175.70(7) 4_655 6_665
O1 Rb1 Se1 Cl3 20.5(2) . 7_465
O2 Rb1 Se1 Cl3 -61.2(2) . 7_465
Cl3 Rb1 Se1 Cl3 -14.23(14) . 7_465
Cl3 Rb1 Se1 Cl3 86.73(9) 3_575 7_465
Cl3 Rb1 Se1 Cl3 170.85(15) 6_665 7_465
Cl2 Rb1 Se1 Cl3 -144.15(11) . 7_465
Cl1 Rb1 Se1 Cl3 -44.20(10) 6_664 7_465
Cl3 Rb1 Se1 Cl3 -103.63(11) 8_645 7_465
Cl1 Rb1 Se1 Cl3 148.10(10) . 7_465
Cl2 Rb1 Se1 Cl3 62.88(10) 6_665 7_465
Rb1 Rb1 Se1 Cl3 -4.86(8) 4_655 7_465
O1 Rb1 Se1 Cl2 -42.4(2) . 6_665
O2 Rb1 Se1 Cl2 -124.1(2) . 6_665
Cl3 Rb1 Se1 Cl2 -77.11(12) . 6_665
Cl3 Rb1 Se1 Cl2 23.85(7) 3_575 6_665
Cl3 Rb1 Se1 Cl2 107.97(9) 6_665 6_665
Cl2 Rb1 Se1 Cl2 152.97(14) . 6_665
Cl1 Rb1 Se1 Cl2 -107.08(7) 6_664 6_665
Cl3 Rb1 Se1 Cl2 -166.51(7) 8_645 6_665
Cl1 Rb1 Se1 Cl2 85.22(9) . 6_665
Rb1 Rb1 Se1 Cl2 -67.74(6) 4_655 6_665
O1 Rb1 Se1 Rb1 25.31(19) . 4_655
O2 Rb1 Se1 Rb1 -56.3(2) . 4_655
Cl3 Rb1 Se1 Rb1 -9.37(11) . 4_655
Cl3 Rb1 Se1 Rb1 91.58(4) 3_575 4_655
Cl3 Rb1 Se1 Rb1 175.70(7) 6_665 4_655
Cl2 Rb1 Se1 Rb1 -139.30(8) . 4_655
Cl1 Rb1 Se1 Rb1 -39.34(4) 6_664 4_655
Cl3 Rb1 Se1 Rb1 -98.78(4) 8_645 4_655
Cl1 Rb1 Se1 Rb1 152.95(4) . 4_655
Cl2 Rb1 Se1 Rb1 67.74(6) 6_665 4_655
